data_4130465
loop_
_publ_author_name
'Zhang, Jiaheng'
'Dharavath, Srinivas'
'Mitchell, Lauren A.'
'Parrish, Damon A.'
'Shreeve, Jean'ne M.'

_publ_section_title
;
 Energetic Salts Based on 3,5-Bis(dinitromethyl)-1,2,4-triazole Monoanion
 and Dianion: Controllable Preparation, Characterization, and High
 Performance.
;
_journal_issue 24
_journal_name_full 'Journal of the American Chemical Society'
_journal_page_first 7500
_journal_page_last 7503
_journal_paper_doi 10.1021/jacs.6b03819
_journal_volume 138
_journal_year 2016
_chemical_formula_moiety 'C4 H2 N7 O8, H5 N2'
_chemical_formula_sum 'C4 H7 N9 O8'
_chemical_formula_weight 309.19
_space_group_crystal_system triclinic
_space_group_IT_number 2
_space_group_name_Hall '-P 1'
_space_group_name_H-M_alt 'P -1'
_atom_sites_solution_hydrogens difmap
_audit_creation_method SHELXL-2014/7
_cell_angle_alpha 87.744(2)
_cell_angle_beta 73.849(2)
_cell_angle_gamma 81.576(2)
_cell_formula_units_Z 8
_cell_length_a 9.7563(13)
_cell_length_b 12.9792(17)
_cell_length_c 17.373(2)
_cell_measurement_reflns_used 4043
_cell_measurement_temperature 150(2)
_cell_measurement_theta_max 29.54
_cell_measurement_theta_min 2.91
_cell_volume 2090.3(5)
_computing_cell_refinement 'Bruker APEX3 v2015.5-2 (Bruker, 2015)'
_computing_data_collection 'Bruker APEX3 v2015.5-2 (Bruker, 2015)'
_computing_data_reduction
;
Bruker SAINT v8.34A (Bruker, 2013), Bruker XPREP v2014/2 (Bruker, 2014)
;
_computing_molecular_graphics 'Bruker SHELXTL v2014/7 (Bruker, 2014)'
_computing_publication_material 'Bruker SHELXTL v2014/7 (Bruker, 2014)'
_computing_structure_refinement 'SHELXL-2014/7 (Sheldrick, 2014) within WINGX (Farrugia, 2012)'
_computing_structure_solution 'Bruker SHELXTL v2014/7 (Bruker, 2014)'
_diffrn_ambient_temperature 150(2)
_diffrn_measured_fraction_theta_full 0.994
_diffrn_measured_fraction_theta_max 0.932
_diffrn_measurement_device_type 'Bruker SMART APEX II CCD'
_diffrn_measurement_method '\w scans'
_diffrn_radiation_monochromator graphite
_diffrn_radiation_source 'fine focus sealed tube'
_diffrn_radiation_type MoK\a
_diffrn_radiation_wavelength 0.71073
_diffrn_reflns_av_R_equivalents 0.0370
_diffrn_reflns_av_unetI/netI 0.0688
_diffrn_reflns_Laue_measured_fraction_full 0.994
_diffrn_reflns_Laue_measured_fraction_max 0.932
_diffrn_reflns_limit_h_max 10
_diffrn_reflns_limit_h_min -13
_diffrn_reflns_limit_k_max 18
_diffrn_reflns_limit_k_min -18
_diffrn_reflns_limit_l_max 24
_diffrn_reflns_limit_l_min -24
_diffrn_reflns_number 23773
_diffrn_reflns_point_group_measured_fraction_full 0.994
_diffrn_reflns_point_group_measured_fraction_max 0.932
_diffrn_reflns_theta_full 25.242
_diffrn_reflns_theta_max 30.587
_diffrn_reflns_theta_min 1.220
_exptl_absorpt_coefficient_mu 0.186
_exptl_absorpt_correction_T_max 0.7461
_exptl_absorpt_correction_T_min 0.6946
_exptl_absorpt_correction_type multi-scan
_exptl_absorpt_process_details 'SADABS v2014/5 (Bruker, 2008)'
_exptl_crystal_colour yellow
_exptl_crystal_density_diffrn 1.965
_exptl_crystal_description needle
_exptl_crystal_F_000 1264
_exptl_crystal_size_max 0.428
_exptl_crystal_size_mid 0.040
_exptl_crystal_size_min 0.028
_refine_diff_density_max 0.368
_refine_diff_density_min -0.352
_refine_diff_density_rms 0.072
_refine_ls_extinction_method none
_refine_ls_goodness_of_fit_ref 1.013
_refine_ls_hydrogen_treatment refxyz
_refine_ls_matrix_type full
_refine_ls_number_parameters 842
_refine_ls_number_reflns 11539
_refine_ls_number_restraints 88
_refine_ls_restrained_S_all 1.014
_refine_ls_R_factor_all 0.1033
_refine_ls_R_factor_gt 0.0496
_refine_ls_shift/su_max 0.000
_refine_ls_shift/su_mean 0.000
_refine_ls_structure_factor_coef Fsqd
_refine_ls_weighting_details 'w=1/[\s^2^(Fo^2^)+(0.0521P)^2^+0.3268P] where P=(Fo^2^+2Fc^2^)/3'
_refine_ls_weighting_scheme calc
_refine_ls_wR_factor_gt 0.1032
_refine_ls_wR_factor_ref 0.1252
_reflns_Friedel_coverage 0.000
_reflns_number_gt 7132
_reflns_number_total 11539
_reflns_threshold_expression 'I > 2\s(I)'
_cod_data_source_file ja6b03819_si_002.cif
_cod_data_source_block shrv392
_cod_database_code 4130465
_shelx_shelxl_version_number 2014/7
_shelx_space_group_comment
;
The symmetry employed for this shelxl refinement is uniquely defined
by the following loop, which should always be used as a source of
symmetry information in preference to the above space-group names.
They are only intended as comments.
;
_shelx_estimated_absorpt_t_min 0.925
_shelx_estimated_absorpt_t_max 0.995

loop_
_space_group_symop_operation_xyz
'x, y, z'
'-x, -y, -z'

loop_
_atom_site_label
_atom_site_type_symbol
_atom_site_fract_x
_atom_site_fract_y
_atom_site_fract_z
_atom_site_U_iso_or_equiv
_atom_site_adp_type
_atom_site_occupancy
_atom_site_site_symmetry_order
_atom_site_calc_flag
_atom_site_refinement_flags_posn
_atom_site_refinement_flags_adp
O1A O 0.3243(2) 0.08762(14) 0.25945(11) 0.0296(4) Uani 1 1 d . .
O2A O 0.2296(2) 0.24685(13) 0.24474(10) 0.0229(4) Uani 1 1 d . .
N3A N 0.2455(2) 0.15156(15) 0.22932(11) 0.0170(4) Uani 1 1 d . .
C4A C 0.1804(3) 0.11160(16) 0.17855(13) 0.0133(5) Uani 1 1 d . .
N5A N 0.0866(2) 0.17119(14) 0.14198(11) 0.0145(4) Uani 1 1 d . .
O6A O 0.04963(19) 0.26596(12) 0.15522(10) 0.0207(4) Uani 1 1 d . .
O7A O 0.04058(19) 0.12407(12) 0.09540(10) 0.0204(4) Uani 1 1 d . .
C8A C 0.2169(3) -0.00057(16) 0.16354(13) 0.0131(4) Uani 1 1 d . .
N9A N 0.3437(2) -0.04513(14) 0.11327(11) 0.0142(4) Uani 1 1 d D .
H9A H 0.412(2) -0.0148(18) 0.0870(14) 0.017 Uiso 1 1 d D U
N10A N 0.1391(2) -0.07167(14) 0.19851(11) 0.0152(4) Uani 1 1 d . .
N11A N 0.2206(2) -0.16325(14) 0.16836(11) 0.0137(4) Uani 1 1 d . .
H11A H 0.194(3) -0.223(2) 0.1810(15) 0.016 Uiso 1 1 d . U
C12A C 0.3461(2) -0.14906(16) 0.11665(12) 0.0129(4) Uani 1 1 d . .
C13A C 0.4582(3) -0.22528(17) 0.07228(13) 0.0143(5) Uani 1 1 d . .
N14A N 0.4369(2) -0.32983(14) 0.07628(11) 0.0168(4) Uani 1 1 d . .
O15A O 0.3319(2) -0.35292(12) 0.13095(10) 0.0229(4) Uani 1 1 d . .
O16A O 0.5151(2) -0.39710(13) 0.02916(10) 0.0260(4) Uani 1 1 d . .
N17A N 0.5899(2) -0.19634(14) 0.02721(11) 0.0150(4) Uani 1 1 d . .
O18A O 0.68982(19) -0.26096(13) -0.01077(10) 0.0225(4) Uani 1 1 d . .
O19A O 0.60481(18) -0.10236(12) 0.02872(9) 0.0179(4) Uani 1 1 d . .
N20A N 0.1651(3) 0.47818(17) 0.09598(14) 0.0253(5) Uani 1 1 d D .
H21A H 0.190(2) 0.4676(19) 0.0475(9) 0.030 Uiso 1 1 d D U
H20A H 0.189(2) 0.5374(11) 0.0930(15) 0.030 Uiso 1 1 d D U
N21A N 0.2668(3) 0.41845(17) 0.13144(13) 0.0256(5) Uani 1 1 d D .
H22A H 0.277(2) 0.4440(15) 0.1775(8) 0.031 Uiso 1 1 d D U
H23A H 0.3582(14) 0.4093(19) 0.0993(10) 0.031 Uiso 1 1 d D U
H24A H 0.215(3) 0.3668(15) 0.1466(12) 0.031 Uiso 1 1 d D U
O1B O 1.1966(2) 0.32949(13) -0.14153(10) 0.0261(4) Uani 1 1 d . .
O2B O 1.02440(19) 0.37580(12) -0.03503(10) 0.0211(4) Uani 1 1 d . .
N3B N 1.0933(2) 0.30865(14) -0.08484(11) 0.0153(4) Uani 1 1 d . .
C4B C 1.0622(3) 0.20691(16) -0.08105(13) 0.0141(5) Uani 1 1 d . .
N5B N 0.9303(2) 0.18345(14) -0.03206(11) 0.0142(4) Uani 1 1 d . .
O6B O 0.83560(19) 0.25188(13) 0.00393(11) 0.0252(4) Uani 1 1 d . .
O7B O 0.91088(18) 0.09009(12) -0.02912(9) 0.0162(3) Uani 1 1 d . .
C8B C 1.1680(2) 0.12710(17) -0.12653(13) 0.0132(4) Uani 1 1 d . .
N9B N 1.1686(2) 0.02383(14) -0.11987(11) 0.0143(4) Uani 1 1 d . .
H9B H 1.102(3) -0.0045(19) -0.0872(15) 0.017 Uiso 1 1 d . U
N10B N 1.2897(2) 0.13833(15) -0.18264(11) 0.0160(4) Uani 1 1 d . .
H10B H 1.315(3) 0.194(2) -0.2025(16) 0.019 Uiso 1 1 d . U
N11B N 1.3688(2) 0.04570(14) -0.21133(11) 0.0172(4) Uani 1 1 d . .
C12B C 1.2932(3) -0.02378(17) -0.17127(13) 0.0146(5) Uani 1 1 d . .
C13B C 1.3341(3) -0.13672(16) -0.17661(13) 0.0148(5) Uani 1 1 d . .
N14B N 1.2786(2) -0.19278(15) -0.22326(11) 0.0176(4) Uani 1 1 d . .
O15B O 1.1993(2) -0.14144(15) -0.26159(11) 0.0292(4) Uani 1 1 d . .
O16B O 1.3027(2) -0.29004(13) -0.22800(11) 0.0279(4) Uani 1 1 d . .
N17B N 1.4239(2) -0.18291(15) -0.13189(12) 0.0168(4) Uani 1 1 d . .
O18B O 1.4649(2) -0.27822(13) -0.13302(11) 0.0270(4) Uani 1 1 d . .
O19B O 1.4626(2) -0.12233(13) -0.09049(10) 0.0255(4) Uani 1 1 d . .
N20B N 0.2619(2) 0.97347(17) 0.41633(13) 0.0240(5) Uani 1 1 d D .
H20B H 0.240(2) 0.9390(16) 0.4582(10) 0.029 Uiso 1 1 d D U
H21B H 0.288(2) 1.0264(13) 0.4300(14) 0.029 Uiso 1 1 d D U
N21B N 0.3977(2) 0.91920(16) 0.37127(12) 0.0203(4) Uani 1 1 d D .
H22B H 0.386(2) 0.8602(11) 0.3524(10) 0.024 Uiso 1 1 d D U
H23B H 0.4673(18) 0.9048(16) 0.3965(12) 0.024 Uiso 1 1 d D U
H24B H 0.451(2) 0.9531(13) 0.3303(10) 0.024 Uiso 1 1 d D U
O1C O 1.0391(2) 0.83946(12) 0.64079(10) 0.0228(4) Uani 1 1 d . .
O2C O 0.9906(2) 0.88166(12) 0.52877(10) 0.0208(4) Uani 1 1 d . .
N3C N 1.0008(2) 0.81649(14) 0.58126(11) 0.0150(4) Uani 1 1 d . .
C4C C 0.9746(3) 0.71411(17) 0.57732(13) 0.0141(5) Uani 1 1 d . .
N5C N 0.8942(2) 0.68974(14) 0.52681(11) 0.0153(4) Uani 1 1 d . .
O6C O 0.8382(2) 0.75761(13) 0.48874(10) 0.0233(4) Uani 1 1 d . .
O7C O 0.87771(18) 0.59606(12) 0.52437(9) 0.0169(3) Uani 1 1 d . .
C8C C 1.0354(3) 0.63563(17) 0.62304(13) 0.0144(5) Uani 1 1 d . .
N9C N 1.0419(2) 0.53175(14) 0.61750(11) 0.0145(4) Uani 1 1 d . .
H9C H 1.000(3) 0.5021(19) 0.5877(15) 0.017 Uiso 1 1 d . U
N10C N 1.1042(2) 0.64855(15) 0.67798(11) 0.0152(4) Uani 1 1 d . .
H10C H 1.116(3) 0.707(2) 0.6946(15) 0.018 Uiso 1 1 d . U
N11C N 1.1548(2) 0.55579(14) 0.70719(11) 0.0170(4) Uani 1 1 d . .
C12C C 1.1157(3) 0.48563(17) 0.66876(13) 0.0138(5) Uani 1 1 d . .
C13C C 1.1494(2) 0.37286(17) 0.67711(13) 0.0136(5) Uani 1 1 d . .
N14C N 1.0441(2) 0.31977(15) 0.72404(11) 0.0177(4) Uani 1 1 d . .
O15C O 0.9266(2) 0.37349(15) 0.75979(10) 0.0289(4) Uani 1 1 d . .
O16C O 1.0612(2) 0.22354(13) 0.73155(10) 0.0257(4) Uani 1 1 d . .
N17C N 1.2846(2) 0.32372(14) 0.63634(11) 0.0151(4) Uani 1 1 d . .
O18C O 1.3237(2) 0.22919(12) 0.64350(11) 0.0250(4) Uani 1 1 d . .
O19C O 1.3667(2) 0.38108(13) 0.59229(10) 0.0232(4) Uani 1 1 d . .
N20C N 0.8172(3) 0.96512(17) 0.39333(14) 0.0273(5) Uani 1 1 d D .
H20C H 0.802(2) 1.0197(15) 0.3632(13) 0.033 Uiso 1 1 d D U
H21C H 0.782(2) 0.9154(16) 0.3747(14) 0.033 Uiso 1 1 d D U
N21C N 0.9693(2) 0.93095(16) 0.37390(12) 0.0191(4) Uani 1 1 d D .
H22C H 1.009(2) 0.9804(11) 0.3883(10) 0.023 Uiso 1 1 d D U
H23C H 1.0069(19) 0.9189(17) 0.3221(7) 0.023 Uiso 1 1 d D U
H24C H 0.987(2) 0.8728(11) 0.3992(14) 0.023 Uiso 1 1 d D U
O1D O 0.5765(2) 0.59029(14) 0.23792(11) 0.0283(4) Uani 1 1 d . .
O2D O 0.47080(19) 0.75081(12) 0.25496(10) 0.0207(4) Uani 1 1 d . .
N3D N 0.4700(2) 0.65569(15) 0.26956(11) 0.0170(4) Uani 1 1 d . .
C4D C 0.3563(3) 0.61549(17) 0.32099(13) 0.0138(5) Uani 1 1 d . .
N5D N 0.2276(2) 0.67514(14) 0.35950(11) 0.0142(4) Uani 1 1 d . .
O6D O 0.20462(19) 0.77062(12) 0.34822(10) 0.0208(4) Uani 1 1 d . .
O7D O 0.13493(18) 0.62800(13) 0.40557(10) 0.0201(4) Uani 1 1 d . .
C8D C 0.3773(2) 0.50388(16) 0.33524(12) 0.0127(4) Uani 1 1 d . .
N9D N 0.4559(2) 0.45853(14) 0.38477(11) 0.0136(4) Uani 1 1 d . .
H9D H 0.502(3) 0.4877(19) 0.4116(15) 0.016 Uiso 1 1 d . U
N10D N 0.3303(2) 0.43370(14) 0.30111(11) 0.0152(4) Uani 1 1 d . .
N11D N 0.3817(2) 0.34146(15) 0.33118(11) 0.0147(4) Uani 1 1 d . .
H11D H 0.366(3) 0.285(2) 0.3160(15) 0.018 Uiso 1 1 d . U
C12D C 0.4588(2) 0.35473(16) 0.38193(13) 0.0131(5) Uani 1 1 d . .
C13D C 0.5262(3) 0.27777(16) 0.42628(13) 0.0136(5) Uani 1 1 d . .
N14D N 0.5020(2) 0.17414(14) 0.42473(12) 0.0173(4) Uani 1 1 d . .
O15D O 0.4475(2) 0.15171(13) 0.37136(10) 0.0246(4) Uani 1 1 d . .
O16D O 0.5310(2) 0.10759(13) 0.47280(11) 0.0267(4) Uani 1 1 d . .
N17D N 0.6148(2) 0.30541(14) 0.47085(11) 0.0141(4) Uani 1 1 d . .
O18D O 0.6789(2) 0.23948(13) 0.50669(10) 0.0239(4) Uani 1 1 d . .
O19D O 0.63082(18) 0.39932(12) 0.47064(9) 0.0166(3) Uani 1 1 d . .
N20D N 0.7296(3) -0.53595(16) 0.08679(13) 0.0243(5) Uani 1 1 d D .
H20D H 0.668(2) -0.5808(16) 0.1050(14) 0.029 Uiso 1 1 d D U
H21D H 0.684(2) -0.4792(14) 0.1138(12) 0.029 Uiso 1 1 d D U
N21D N 0.8500(2) -0.56796(16) 0.11864(12) 0.0199(4) Uani 1 1 d D .
H22D H 0.891(2) -0.6306(11) 0.0994(12) 0.024 Uiso 1 1 d D U
H23D H 0.825(2) -0.5717(16) 0.1714(6) 0.024 Uiso 1 1 d D U
H24D H 0.9112(19) -0.5235(14) 0.1005(15) 0.024 Uiso 1 1 d D U

loop_
_atom_site_aniso_label
_atom_site_aniso_U_11
_atom_site_aniso_U_22
_atom_site_aniso_U_33
_atom_site_aniso_U_23
_atom_site_aniso_U_13
_atom_site_aniso_U_12
O1A 0.0321(12) 0.0341(10) 0.0275(10) 0.0002(8) -0.0203(9) 0.0026(9)
O2A 0.0301(11) 0.0193(8) 0.0215(9) -0.0062(7) -0.0068(8) -0.0096(7)
N3A 0.0169(11) 0.0200(10) 0.0133(9) -0.0018(8) -0.0022(8) -0.0038(8)
C4A 0.0161(12) 0.0126(10) 0.0131(10) -0.0012(8) -0.0065(9) -0.0033(9)
N5A 0.0134(10) 0.0153(9) 0.0141(9) -0.0009(7) -0.0018(8) -0.0037(8)
O6A 0.0235(10) 0.0115(8) 0.0254(9) -0.0012(7) -0.0061(8) 0.0022(7)
O7A 0.0251(10) 0.0207(8) 0.0215(8) 0.0008(7) -0.0145(8) -0.0072(7)
C8A 0.0135(12) 0.0145(10) 0.0118(10) -0.0002(8) -0.0047(9) -0.0015(9)
N9A 0.0147(11) 0.0144(9) 0.0130(9) 0.0011(7) -0.0020(8) -0.0045(8)
N10A 0.0170(11) 0.0123(9) 0.0158(9) -0.0003(7) -0.0039(8) -0.0014(8)
N11A 0.0155(11) 0.0108(9) 0.0133(9) -0.0006(7) -0.0015(8) -0.0020(8)
C12A 0.0148(12) 0.0135(10) 0.0103(10) 0.0006(8) -0.0038(9) -0.0015(9)
C13A 0.0150(12) 0.0143(10) 0.0130(10) -0.0003(8) -0.0029(9) -0.0019(9)
N14A 0.0184(11) 0.0140(9) 0.0174(9) -0.0011(8) -0.0041(9) -0.0014(8)
O15A 0.0236(10) 0.0182(8) 0.0228(9) -0.0005(7) 0.0034(8) -0.0084(7)
O16A 0.0277(11) 0.0158(8) 0.0286(9) -0.0075(7) 0.0019(8) -0.0003(7)
N17A 0.0158(11) 0.0152(9) 0.0144(9) -0.0014(7) -0.0054(8) -0.0002(8)
O18A 0.0155(9) 0.0203(8) 0.0268(9) -0.0061(7) 0.0010(8) 0.0012(7)
O19A 0.0187(9) 0.0162(8) 0.0194(8) -0.0014(7) -0.0038(7) -0.0072(7)
N20A 0.0309(14) 0.0221(11) 0.0278(11) 0.0045(9) -0.0163(11) -0.0045(10)
N21A 0.0269(13) 0.0244(11) 0.0285(12) -0.0039(9) -0.0140(10) 0.0000(10)
O1B 0.0288(11) 0.0178(8) 0.0241(9) -0.0001(7) 0.0084(8) -0.0093(7)
O2B 0.0242(10) 0.0134(8) 0.0215(8) -0.0043(7) 0.0009(8) -0.0020(7)
N3B 0.0169(11) 0.0141(9) 0.0136(9) 0.0009(7) -0.0022(8) -0.0026(8)
C4B 0.0162(12) 0.0112(10) 0.0139(10) 0.0019(8) -0.0016(9) -0.0041(9)
N5B 0.0149(10) 0.0152(9) 0.0125(9) -0.0007(7) -0.0036(8) -0.0019(8)
O6B 0.0167(10) 0.0194(9) 0.0325(10) -0.0055(8) 0.0039(8) 0.0001(7)
O7B 0.0194(9) 0.0135(8) 0.0165(8) 0.0011(6) -0.0040(7) -0.0067(6)
C8B 0.0134(12) 0.0145(10) 0.0125(10) 0.0012(8) -0.0047(9) -0.0029(9)
N9B 0.0153(11) 0.0127(9) 0.0139(9) 0.0013(7) -0.0009(8) -0.0047(8)
N10B 0.0181(11) 0.0112(9) 0.0150(9) 0.0036(7) 0.0010(8) -0.0015(8)
N11B 0.0186(11) 0.0121(9) 0.0180(10) 0.0016(7) -0.0019(8) 0.0003(8)
C12B 0.0163(13) 0.0161(11) 0.0127(10) 0.0020(8) -0.0058(9) -0.0029(9)
C13B 0.0188(13) 0.0112(10) 0.0144(10) 0.0003(8) -0.0049(9) -0.0018(9)
N14B 0.0162(11) 0.0213(10) 0.0149(9) -0.0026(8) -0.0011(8) -0.0067(8)
O15B 0.0298(11) 0.0403(11) 0.0245(9) 0.0046(8) -0.0179(9) -0.0082(9)
O16B 0.0320(11) 0.0194(9) 0.0316(10) -0.0087(8) -0.0035(9) -0.0097(8)
N17B 0.0145(11) 0.0161(9) 0.0193(10) 0.0018(8) -0.0039(8) -0.0029(8)
O18B 0.0235(11) 0.0149(8) 0.0405(11) 0.0043(8) -0.0090(9) 0.0026(7)
O19B 0.0340(11) 0.0266(9) 0.0253(9) 0.0059(8) -0.0198(9) -0.0133(8)
N20B 0.0232(13) 0.0210(11) 0.0238(11) -0.0028(9) -0.0006(10) -0.0013(9)
N21B 0.0187(12) 0.0196(10) 0.0208(10) 0.0018(8) -0.0037(9) -0.0008(9)
O1C 0.0358(11) 0.0178(8) 0.0215(9) -0.0012(7) -0.0170(8) -0.0075(8)
O2C 0.0292(11) 0.0144(8) 0.0205(8) 0.0058(7) -0.0098(8) -0.0042(7)
N3C 0.0175(11) 0.0141(9) 0.0132(9) -0.0003(7) -0.0039(8) -0.0019(8)
C4C 0.0172(12) 0.0126(10) 0.0132(10) -0.0016(8) -0.0049(9) -0.0026(9)
N5C 0.0183(11) 0.0159(9) 0.0117(9) -0.0011(7) -0.0041(8) -0.0023(8)
O6C 0.0280(11) 0.0201(8) 0.0277(9) 0.0049(7) -0.0185(8) -0.0025(7)
O7C 0.0196(9) 0.0159(8) 0.0163(8) -0.0007(6) -0.0050(7) -0.0060(7)
C8C 0.0158(12) 0.0152(11) 0.0109(10) -0.0025(8) -0.0011(9) -0.0025(9)
N9C 0.0187(11) 0.0127(9) 0.0146(9) -0.0002(7) -0.0083(8) -0.0028(8)
N10C 0.0207(11) 0.0113(9) 0.0152(9) -0.0027(7) -0.0084(8) 0.0008(8)
N11C 0.0206(11) 0.0142(9) 0.0161(9) -0.0017(7) -0.0059(8) 0.0004(8)
C12C 0.0140(12) 0.0154(11) 0.0109(10) -0.0013(8) -0.0009(9) -0.0025(9)
C13C 0.0126(12) 0.0144(10) 0.0136(10) 0.0004(8) -0.0026(9) -0.0031(9)
N14C 0.0183(11) 0.0243(11) 0.0132(9) 0.0024(8) -0.0068(8) -0.0080(9)
O15C 0.0190(10) 0.0432(11) 0.0200(9) -0.0058(8) 0.0023(8) -0.0039(8)
O16C 0.0367(12) 0.0201(9) 0.0264(9) 0.0102(7) -0.0131(9) -0.0181(8)
N17C 0.0165(11) 0.0144(9) 0.0161(9) -0.0004(7) -0.0066(8) -0.0027(8)
O18C 0.0266(11) 0.0146(8) 0.0345(10) -0.0001(7) -0.0125(8) 0.0027(7)
O19C 0.0217(10) 0.0221(9) 0.0232(9) -0.0020(7) 0.0017(8) -0.0098(7)
N20C 0.0205(13) 0.0205(11) 0.0376(13) 0.0028(10) -0.0045(10) 0.0008(9)
N21C 0.0232(12) 0.0165(10) 0.0162(10) -0.0011(8) -0.0038(9) -0.0011(9)
O1D 0.0194(10) 0.0285(10) 0.0282(10) 0.0008(8) 0.0058(8) 0.0005(8)
O2D 0.0252(10) 0.0166(8) 0.0213(8) 0.0045(7) -0.0057(8) -0.0092(7)
N3D 0.0201(11) 0.0167(9) 0.0142(9) 0.0020(8) -0.0044(8) -0.0037(8)
C4D 0.0134(12) 0.0142(10) 0.0131(10) 0.0018(8) -0.0018(9) -0.0036(9)
N5D 0.0148(10) 0.0145(9) 0.0153(9) -0.0011(7) -0.0064(8) -0.0037(8)
O6D 0.0229(10) 0.0123(8) 0.0273(9) 0.0007(7) -0.0095(8) 0.0018(7)
O7D 0.0158(9) 0.0224(9) 0.0204(8) -0.0023(7) 0.0005(7) -0.0071(7)
C8D 0.0120(12) 0.0141(10) 0.0105(10) -0.0001(8) -0.0008(9) -0.0018(9)
N9D 0.0172(11) 0.0111(9) 0.0145(9) -0.0004(7) -0.0067(8) -0.0039(8)
N10D 0.0188(11) 0.0117(9) 0.0152(9) 0.0007(7) -0.0053(8) -0.0019(8)
N11D 0.0200(11) 0.0103(9) 0.0156(9) -0.0004(7) -0.0083(8) -0.0015(8)
C12D 0.0142(12) 0.0136(10) 0.0108(10) -0.0021(8) -0.0010(9) -0.0034(9)
C13D 0.0170(12) 0.0120(10) 0.0128(10) 0.0002(8) -0.0047(9) -0.0042(9)
N14D 0.0214(12) 0.0129(9) 0.0198(10) 0.0009(8) -0.0086(9) -0.0039(8)
O15D 0.0387(12) 0.0171(8) 0.0262(9) -0.0006(7) -0.0202(9) -0.0081(8)
O16D 0.0410(12) 0.0149(8) 0.0321(10) 0.0090(7) -0.0223(9) -0.0074(8)
N17D 0.0145(10) 0.0140(9) 0.0134(9) 0.0003(7) -0.0028(8) -0.0028(7)
O18D 0.0271(11) 0.0197(8) 0.0310(10) 0.0044(7) -0.0188(8) -0.0027(7)
O19D 0.0203(9) 0.0143(8) 0.0176(8) 0.0012(6) -0.0071(7) -0.0073(7)
N20D 0.0234(13) 0.0222(11) 0.0280(12) -0.0016(9) -0.0108(10) 0.0023(9)
N21D 0.0232(12) 0.0199(10) 0.0164(10) 0.0008(8) -0.0060(9) -0.0014(9)

loop_
_atom_type_symbol
_atom_type_description
_atom_type_scat_dispersion_real
_atom_type_scat_dispersion_imag
_atom_type_scat_source
C C 0.0033 0.0016 'International Tables Vol C Tables 4.2.6.8 and 6.1.1.4'
H H 0.0000 0.0000 'International Tables Vol C Tables 4.2.6.8 and 6.1.1.4'
N N 0.0061 0.0033 'International Tables Vol C Tables 4.2.6.8 and 6.1.1.4'
O O 0.0106 0.0060 'International Tables Vol C Tables 4.2.6.8 and 6.1.1.4'

loop_
_geom_angle_atom_site_label_1
_geom_angle_atom_site_label_2
_geom_angle_atom_site_label_3
_geom_angle
O1A N3A O2A 120.6(2)
O1A N3A C4A 116.41(19)
O2A N3A C4A 123.0(2)
N3A C4A N5A 123.84(19)
N3A C4A C8A 116.0(2)
N5A C4A C8A 120.17(19)
O6A N5A O7A 121.91(19)
O6A N5A C4A 121.98(19)
O7A N5A C4A 116.11(18)
N10A C8A N9A 110.68(19)
N10A C8A C4A 125.9(2)
N9A C8A C4A 123.3(2)
C12A N9A C8A 108.14(19)
C12A N9A H9A 124.6(18)
C8A N9A H9A 127.1(18)
C8A N10A N11A 104.15(18)
C12A N11A N10A 112.45(18)
C12A N11A H11A 123.7(17)
N10A N11A H11A 123.9(17)
N11A C12A N9A 104.58(19)
N11A C12A C13A 128.8(2)
N9A C12A C13A 126.6(2)
N14A C13A N17A 120.19(19)
N14A C13A C12A 119.3(2)
N17A C13A C12A 120.51(19)
O16A N14A O15A 120.62(19)
O16A N14A C13A 123.2(2)
O15A N14A C13A 116.17(18)
O18A N17A O19A 120.8(2)
O18A N17A C13A 121.92(19)
O19A N17A C13A 117.25(18)
N21A N20A H21A 109.4(15)
N21A N20A H20A 103.0(14)
H21A N20A H20A 96(3)
N20A N21A H22A 116.8(14)
N20A N21A H23A 114.1(12)
H22A N21A H23A 103.0(12)
N20A N21A H24A 94.6(15)
H22A N21A H24A 105.7(12)
H23A N21A H24A 123(2)
O2B N3B O1B 120.74(19)
O2B N3B C4B 122.61(19)
O1B N3B C4B 116.64(18)
N3B C4B N5B 119.87(19)
N3B C4B C8B 119.1(2)
N5B C4B C8B 120.98(19)
O6B N5B O7B 121.5(2)
O6B N5B C4B 121.67(19)
O7B N5B C4B 116.80(18)
N10B C8B N9B 104.43(19)
N10B C8B C4B 128.1(2)
N9B C8B C4B 127.4(2)
C8B N9B C12B 108.3(2)
C8B N9B H9B 123.5(17)
C12B N9B H9B 128.2(17)
C8B N10B N11B 112.84(19)
C8B N10B H10B 126.2(18)
N11B N10B H10B 120.7(18)
C12B N11B N10B 104.11(18)
N11B C12B N9B 110.34(19)
N11B C12B C13B 126.3(2)
N9B C12B C13B 123.3(2)
N14B C13B N17B 122.84(19)
N14B C13B C12B 119.0(2)
N17B C13B C12B 118.1(2)
O16B N14B O15B 120.4(2)
O16B N14B C13B 123.0(2)
O15B N14B C13B 116.65(19)
O18B N17B O19B 121.7(2)
O18B N17B C13B 122.6(2)
O19B N17B C13B 115.69(18)
N21B N20B H20B 104.3(14)
N21B N20B H21B 100.6(13)
H20B N20B H21B 105(2)
N20B N21B H22B 110.5(14)
N20B N21B H23B 117.1(13)
H22B N21B H23B 107.7(13)
N20B N21B H24B 117.8(14)
H22B N21B H24B 107.7(13)
H23B N21B H24B 95(2)
O2C N3C O1C 120.54(19)
O2C N3C C4C 122.92(19)
O1C N3C C4C 116.51(18)
N3C C4C N5C 119.7(2)
N3C C4C C8C 118.9(2)
N5C C4C C8C 121.40(19)
O6C N5C O7C 121.62(19)
O6C N5C C4C 121.73(19)
O7C N5C C4C 116.60(19)
N10C C8C N9C 104.7(2)
N10C C8C C4C 127.8(2)
N9C C8C C4C 127.4(2)
C8C N9C C12C 108.13(19)
C8C N9C H9C 123.5(17)
C12C N9C H9C 128.2(17)
C8C N10C N11C 112.20(19)
C8C N10C H10C 125.9(17)
N11C N10C H10C 121.9(17)
C12C N11C N10C 104.21(18)
N11C C12C N9C 110.72(19)
N11C C12C C13C 125.3(2)
N9C C12C C13C 124.0(2)
N14C C13C N17C 122.72(19)
N14C C13C C12C 118.5(2)
N17C C13C C12C 118.8(2)
O16C N14C O15C 120.4(2)
O16C N14C C13C 122.8(2)
O15C N14C C13C 116.80(19)
O18C N17C O19C 121.7(2)
O18C N17C C13C 122.6(2)
O19C N17C C13C 115.71(18)
N21C N20C H20C 108.1(14)
N21C N20C H21C 104.6(14)
H20C N20C H21C 104(2)
N20C N21C H22C 107.2(14)
N20C N21C H23C 111.9(13)
H22C N21C H23C 109.3(14)
N20C N21C H24C 110.3(15)
H22C N21C H24C 110.7(14)
H23C N21C H24C 107(2)
O1D N3D O2D 121.0(2)
O1D N3D C4D 115.29(19)
O2D N3D C4D 123.7(2)
N3D C4D N5D 123.67(19)
N3D C4D C8D 116.4(2)
N5D C4D C8D 119.9(2)
O6D N5D O7D 121.62(19)
O6D N5D C4D 121.9(2)
O7D N5D C4D 116.45(18)
N10D C8D N9D 111.04(19)
N10D C8D C4D 125.7(2)
N9D C8D C4D 123.2(2)
C12D N9D C8D 108.05(19)
C12D N9D H9D 123.3(17)
C8D N9D H9D 128.6(17)
C8D N10D N11D 103.70(18)
C12D N11D N10D 112.66(18)
C12D N11D H11D 127.5(18)
N10D N11D H11D 119.8(18)
N11D C12D N9D 104.55(19)
N11D C12D C13D 128.8(2)
N9D C12D C13D 126.6(2)
N17D C13D N14D 120.25(19)
N17D C13D C12D 120.63(19)
N14D C13D C12D 119.1(2)
O16D N14D O15D 120.81(19)
O16D N14D C13D 123.1(2)
O15D N14D C13D 116.06(19)
O18D N17D O19D 121.10(19)
O18D N17D C13D 121.60(18)
O19D N17D C13D 117.25(18)
N21D N20D H20D 106.4(14)
N21D N20D H21D 104.7(13)
H20D N20D H21D 102(2)
N20D N21D H22D 108.4(14)
N20D N21D H23D 113.1(13)
H22D N21D H23D 108.0(14)
N20D N21D H24D 106.5(15)
H22D N21D H24D 109(2)
H23D N21D H24D 112(2)

loop_
_geom_bond_atom_site_label_1
_geom_bond_atom_site_label_2
_geom_bond_distance
O1A N3A 1.248(2)
O2A N3A 1.254(2)
N3A C4A 1.376(3)
C4A N5A 1.385(3)
C4A C8A 1.463(3)
N5A O6A 1.242(2)
N5A O7A 1.246(2)
C8A N10A 1.304(3)
C8A N9A 1.363(3)
N9A C12A 1.345(3)
N9A H9A 0.837(16)
N10A N11A 1.364(2)
N11A C12A 1.334(3)
N11A H11A 0.86(3)
C12A C13A 1.430(3)
C13A N14A 1.399(3)
C13A N17A 1.401(3)
N14A O16A 1.236(2)
N14A O15A 1.252(3)
N17A O18A 1.239(2)
N17A O19A 1.252(2)
N20A N21A 1.429(3)
N20A H21A 0.821(14)
N20A H20A 0.831(14)
N21A H22A 0.912(10)
N21A H23A 0.905(10)
N21A H24A 0.887(10)
O1B N3B 1.251(3)
O2B N3B 1.235(2)
N3B C4B 1.393(3)
C4B N5B 1.399(3)
C4B C8B 1.435(3)
N5B O6B 1.231(2)
N5B O7B 1.251(2)
C8B N10B 1.333(3)
C8B N9B 1.340(3)
N9B C12B 1.370(3)
N9B H9B 0.85(3)
N10B N11B 1.360(3)
N10B H10B 0.83(3)
N11B C12B 1.304(3)
C12B C13B 1.461(3)
C13B N14B 1.373(3)
C13B N17B 1.385(3)
N14B O16B 1.251(2)
N14B O15B 1.260(3)
N17B O18B 1.242(2)
N17B O19B 1.250(2)
N20B N21B 1.434(3)
N20B H20B 0.831(14)
N20B H21B 0.832(14)
N21B H22B 0.881(10)
N21B H23B 0.900(10)
N21B H24B 0.900(10)
O1C N3C 1.253(2)
O2C N3C 1.234(2)
N3C C4C 1.397(3)
C4C N5C 1.401(3)
C4C C8C 1.429(3)
N5C O6C 1.236(2)
N5C O7C 1.253(2)
C8C N10C 1.339(3)
C8C N9C 1.346(3)
N9C C12C 1.363(3)
N9C H9C 0.88(3)
N10C N11C 1.367(3)
N10C H10C 0.86(3)
N11C C12C 1.308(3)
C12C C13C 1.463(3)
C13C N14C 1.375(3)
C13C N17C 1.385(3)
N14C O16C 1.242(3)
N14C O15C 1.261(3)
N17C O18C 1.242(2)
N17C O19C 1.253(3)
N20C N21C 1.433(3)
N20C H20C 0.884(14)
N20C H21C 0.885(14)
N21C H22C 0.872(10)
N21C H23C 0.883(10)
N21C H24C 0.878(10)
O1D N3D 1.250(3)
O2D N3D 1.251(2)
N3D C4D 1.372(3)
C4D N5D 1.383(3)
C4D C8D 1.454(3)
N5D O6D 1.244(2)
N5D O7D 1.246(2)
C8D N10D 1.307(3)
C8D N9D 1.368(3)
N9D C12D 1.346(3)
N9D H9D 0.86(3)
N10D N11D 1.371(2)
N11D C12D 1.338(3)
N11D H11D 0.84(3)
C12D C13D 1.433(3)
C13D N17D 1.400(3)
C13D N14D 1.402(3)
N14D O16D 1.235(2)
N14D O15D 1.252(2)
N17D O18D 1.236(2)
N17D O19D 1.251(2)
N20D N21D 1.436(3)
N20D H20D 0.883(14)
N20D H21D 0.881(14)
N21D H22D 0.886(10)
N21D H23D 0.882(10)
N21D H24D 0.877(11)

loop_
_geom_hbond_atom_site_label_D
_geom_hbond_atom_site_label_H
_geom_hbond_atom_site_label_A
_geom_hbond_distance_DH
_geom_hbond_distance_HA
_geom_hbond_distance_DA
_geom_hbond_angle_DHA
_geom_hbond_site_symmetry_A
N9A H9A O19A 0.837(16) 2.06(2) 2.579(3) 119(2) .
N9A H9A O19A 0.837(16) 2.50(2) 3.037(2) 123(2) 2_655
N9A H9A O19B 0.837(16) 2.31(2) 3.028(3) 143(2) 2_755
N11A H11A O15A 0.86(3) 2.05(2) 2.571(2) 119(2) .
N11A H11A O15C 0.86(3) 2.47(3) 3.309(3) 167(2) 2_656
N11A H11A O16C 0.86(3) 2.53(3) 3.010(3) 116(2) 2_656
N20A H21A N20D 0.821(14) 2.422(18) 3.150(3) 148(2) 2_655
N20A H20A O15A 0.831(14) 2.360(17) 3.086(3) 146.2(18) 1_565
N21A H22A N10D 0.912(10) 2.343(13) 3.195(3) 155.5(18) .
N21A H23A O16A 0.905(10) 2.229(14) 2.996(3) 142.2(17) 2_655
N21A H23A O18B 0.905(10) 2.417(18) 2.968(3) 119.4(15) 2_755
N21A H24A O2A 0.887(10) 2.284(18) 2.909(3) 127.4(16) .
N21A H24A O6A 0.887(10) 2.191(12) 3.042(3) 160.5(19) .
N9B H9B O7A 0.85(3) 2.27(3) 2.938(3) 136(2) 2_655
N9B H9B O7B 0.85(3) 2.10(3) 2.611(3) 118(2) .
N9B H9B O7B 0.85(3) 2.25(3) 2.899(2) 133(2) 2_755
N10B H10B O1B 0.83(3) 2.10(3) 2.571(2) 116(2) .
N10B H10B O2D 0.83(3) 2.24(3) 2.884(3) 134(2) 2_765
N20B H20B O2C 0.831(14) 2.60(2) 3.179(3) 128(2) 1_455
N20B H20B O18D 0.831(14) 2.447(18) 3.071(3) 132.7(17) 2_666
N20B H21B O15D 0.832(14) 2.414(18) 3.089(3) 139(2) 1_565
N21B H22B O2D 0.881(10) 2.152(15) 2.908(3) 143.6(17) .
N21B H22B O6D 0.881(10) 2.270(15) 2.995(3) 139.5(18) .
N21B H23B O18C 0.900(10) 2.436(17) 3.046(3) 125.4(14) 2_766
N21B H23B O16D 0.900(10) 2.275(17) 2.974(3) 134.4(17) 2_666
N21B H24B O1A 0.900(10) 2.48(2) 3.008(3) 117.9(19) 1_565
N21B H24B N11B 0.900(10) 2.311(14) 3.131(3) 151.4(17) 2_765
N9C H9C O7C 0.88(3) 2.08(3) 2.612(3) 119(2) .
N9C H9C O7C 0.88(3) 2.30(3) 2.882(2) 124(2) 2_766
N9C H9C O7D 0.88(3) 2.27(3) 2.989(3) 140(2) 2_666
N10C H10C O15B 0.86(3) 2.45(3) 3.302(3) 169(2) 1_566
N10C H10C O16B 0.86(3) 2.55(3) 3.060(3) 119(2) 1_566
N10C H10C O1C 0.86(3) 2.07(3) 2.569(2) 117(2) .
N20C H20C O15B 0.884(14) 2.324(16) 3.191(3) 167(2) 2_765
N20C H20C O1C 0.884(14) 2.55(2) 3.035(3) 115.3(19) 2_776
N20C H21C O18C 0.885(14) 2.341(16) 3.208(3) 167(2) 2_766
N21C H22C O1C 0.872(10) 2.379(16) 2.972(3) 125.6(15) 2_776
N21C H22C O2C 0.872(10) 2.343(12) 3.146(3) 153.1(19) 2_776
N21C H23C N10A 0.883(10) 2.185(13) 3.035(3) 161.6(19) 1_665
N21C H23C O16C 0.883(10) 2.360(19) 2.869(3) 116.9(17) 2_766
N21C H24C O2C 0.878(10) 2.27(2) 2.798(3) 118.7(18) .
N21C H24C O6C 0.878(10) 2.442(17) 3.122(3) 134.7(18) .
N21C H24C O6D 0.878(10) 2.30(2) 2.811(3) 117.6(19) 1_655
N9D H9D O19C 0.86(3) 2.26(3) 2.999(3) 143(2) 2_766
N9D H9D O19D 0.86(3) 2.04(3) 2.583(3) 120(2) .
N9D H9D O19D 0.86(3) 2.49(3) 3.026(2) 121(2) 2_666
N11D H11D O2A 0.84(3) 2.17(3) 2.808(3) 133(2) .
N11D H11D O15D 0.84(3) 2.11(3) 2.572(2) 114(2) .
N20D H20D O18B 0.883(14) 2.355(16) 3.225(3) 169(2) 2_745
N20D H21D O1B 0.881(14) 2.53(2) 3.123(3) 125.1(19) 2_755
N20D H21D O1D 0.881(14) 2.276(18) 3.041(3) 145(2) 1_545
N21D H22D O6A 0.886(10) 2.292(19) 2.862(3) 122.1(16) 1_645
N21D H22D O2B 0.886(10) 2.34(2) 2.796(3) 112.0(17) 1_545
N21D H22D O6B 0.886(10) 2.514(17) 3.175(3) 132.0(17) 1_545
N21D H23D O16B 0.882(10) 2.36(2) 2.860(3) 115.9(17) 2_745
N21D H23D N11C 0.882(10) 2.191(12) 3.023(3) 157(2) 2_756
N21D H24D N20A 0.877(11) 2.460(17) 3.132(3) 133.8(18) 1_645
N21D H24D O2B 0.877(11) 2.269(14) 3.074(3) 153(2) 2_755

loop_
_geom_torsion_atom_site_label_1
_geom_torsion_atom_site_label_2
_geom_torsion_atom_site_label_3
_geom_torsion_atom_site_label_4
_geom_torsion
O1A N3A C4A N5A 178.1(2)
O2A N3A C4A N5A -2.7(4)
O1A N3A C4A C8A -2.6(3)
O2A N3A C4A C8A 176.6(2)
N3A C4A N5A O6A -2.9(3)
C8A C4A N5A O6A 177.7(2)
N3A C4A N5A O7A 177.5(2)
C8A C4A N5A O7A -1.9(3)
N3A C4A C8A N10A 99.0(3)
N5A C4A C8A N10A -81.5(3)
N3A C4A C8A N9A -76.9(3)
N5A C4A C8A N9A 102.5(3)
N10A C8A N9A C12A 0.0(3)
C4A C8A N9A C12A 176.5(2)
N9A C8A N10A N11A -0.3(2)
C4A C8A N10A N11A -176.7(2)
C8A N10A N11A C12A 0.5(2)
N10A N11A C12A N9A -0.5(2)
N10A N11A C12A C13A -179.0(2)
C8A N9A C12A N11A 0.3(2)
C8A N9A C12A C13A 178.8(2)
N11A C12A C13A N14A 5.1(4)
N9A C12A C13A N14A -173.1(2)
N11A C12A C13A N17A -172.9(2)
N9A C12A C13A N17A 8.9(3)
N17A C13A N14A O16A -16.0(3)
C12A C13A N14A O16A 166.0(2)
N17A C13A N14A O15A 164.3(2)
C12A C13A N14A O15A -13.7(3)
N14A C13A N17A O18A 0.8(3)
C12A C13A N17A O18A 178.8(2)
N14A C13A N17A O19A -177.0(2)
C12A C13A N17A O19A 1.0(3)
O2B N3B C4B N5B 15.6(3)
O1B N3B C4B N5B -164.9(2)
O2B N3B C4B C8B -163.1(2)
O1B N3B C4B C8B 16.3(3)
N3B C4B N5B O6B 5.2(3)
C8B C4B N5B O6B -176.1(2)
N3B C4B N5B O7B -177.61(19)
C8B C4B N5B O7B 1.1(3)
N3B C4B C8B N10B -10.1(4)
N5B C4B C8B N10B 171.1(2)
N3B C4B C8B N9B 167.2(2)
N5B C4B C8B N9B -11.5(4)
N10B C8B N9B C12B 1.4(2)
C4B C8B N9B C12B -176.5(2)
N9B C8B N10B N11B -0.7(3)
C4B C8B N10B N11B 177.1(2)
C8B N10B N11B C12B -0.2(3)
N10B N11B C12B N9B 1.1(3)
N10B N11B C12B C13B -176.8(2)
C8B N9B C12B N11B -1.6(3)
C8B N9B C12B C13B 176.4(2)
N11B C12B C13B N14B -99.0(3)
N9B C12B C13B N14B 83.3(3)
N11B C12B C13B N17B 83.1(3)
N9B C12B C13B N17B -94.6(3)
N17B C13B N14B O16B 1.2(4)
C12B C13B N14B O16B -176.5(2)
N17B C13B N14B O15B -179.4(2)
C12B C13B N14B O15B 2.9(3)
N14B C13B N17B O18B 2.7(4)
C12B C13B N17B O18B -179.6(2)
N14B C13B N17B O19B -178.0(2)
C12B C13B N17B O19B -0.2(3)
O2C N3C C4C N5C -19.6(3)
O1C N3C C4C N5C 162.1(2)
O2C N3C C4C C8C 158.2(2)
O1C N3C C4C C8C -20.2(3)
N3C C4C N5C O6C -4.2(3)
C8C C4C N5C O6C 178.0(2)
N3C C4C N5C O7C 178.2(2)
C8C C4C N5C O7C 0.5(3)
N3C C4C C8C N10C 8.0(4)
N5C C4C C8C N10C -174.3(2)
N3C C4C C8C N9C -168.5(2)
N5C C4C C8C N9C 9.2(4)
N10C C8C N9C C12C -0.6(3)
C4C C8C N9C C12C 176.6(2)
N9C C8C N10C N11C 0.3(3)
C4C C8C N10C N11C -176.9(2)
C8C N10C N11C C12C 0.1(3)
N10C N11C C12C N9C -0.5(3)
N10C N11C C12C C13C 177.8(2)
C8C N9C C12C N11C 0.7(3)
C8C N9C C12C C13C -177.6(2)
N11C C12C C13C N14C 101.1(3)
N9C C12C C13C N14C -80.9(3)
N11C C12C C13C N17C -80.1(3)
N9C C12C C13C N17C 97.9(3)
N17C C13C N14C O16C -2.1(3)
C12C C13C N14C O16C 176.7(2)
N17C C13C N14C O15C 178.2(2)
C12C C13C N14C O15C -3.0(3)
N14C C13C N17C O18C -4.9(3)
C12C C13C N17C O18C 176.4(2)
N14C C13C N17C O19C 176.1(2)
C12C C13C N17C O19C -2.7(3)
O1D N3D C4D N5D -177.8(2)
O2D N3D C4D N5D 3.1(3)
O1D N3D C4D C8D 3.3(3)
O2D N3D C4D C8D -175.9(2)
N3D C4D N5D O6D 1.9(3)
C8D C4D N5D O6D -179.1(2)
N3D C4D N5D O7D -178.8(2)
C8D C4D N5D O7D 0.2(3)
N3D C4D C8D N10D -99.7(3)
N5D C4D C8D N10D 81.2(3)
N3D C4D C8D N9D 77.3(3)
N5D C4D C8D N9D -101.7(3)
N10D C8D N9D C12D 0.0(3)
C4D C8D N9D C12D -177.5(2)
N9D C8D N10D N11D 0.3(2)
C4D C8D N10D N11D 177.6(2)
C8D N10D N11D C12D -0.4(3)
N10D N11D C12D N9D 0.4(3)
N10D N11D C12D C13D 178.4(2)
C8D N9D C12D N11D -0.2(2)
C8D N9D C12D C13D -178.3(2)
N11D C12D C13D N17D 173.7(2)
N9D C12D C13D N17D -8.6(4)
N11D C12D C13D N14D -6.4(4)
N9D C12D C13D N14D 171.2(2)
N17D C13D N14D O16D 14.8(3)
C12D C13D N14D O16D -165.0(2)
N17D C13D N14D O15D -165.7(2)
C12D C13D N14D O15D 14.5(3)
N14D C13D N17D O18D 3.4(3)
C12D C13D N17D O18D -176.8(2)
N14D C13D N17D O19D -179.2(2)
C12D C13D N17D O19D 0.6(3)
